data_4000924
loop_
_publ_author_name
'Liang, Zhixiong'
'Tang, Qin'
'Liu, Jing'
'Li, Jinhua'
'Yan, Feng'
'Miao, Qian'

_publ_section_title
;
 N-Type Organic Semiconductors Based on \p-Deficient Pentacenequinones:
 Synthesis, Electronic Structures, Molecular Packing, and Thin Film
 Transistors
;
_journal_issue 23
_journal_name_full 'Chemistry of Materials'
_journal_page_first 6438
_journal_paper_doi 10.1021/cm102681p
_journal_volume 22
_journal_year 2010
_chemical_formula_sum 'C18 H8 N4 O2'
_chemical_formula_weight 312.28
_chemical_name_systematic
; 
 ? 
;
_space_group_IT_number 12
_symmetry_cell_setting monoclinic
_symmetry_space_group_name_Hall '-C 2y'
_symmetry_space_group_name_H-M 'C 1 2/m 1'
_atom_sites_solution_hydrogens geom
_atom_sites_solution_primary direct
_atom_sites_solution_secondary difmap
_audit_creation_method SHELXL-97
_cell_angle_alpha 90.00
_cell_angle_beta 95.6070(10)
_cell_angle_gamma 90.00
_cell_formula_units_Z 2
_cell_length_a 10.5911(7)
_cell_length_b 16.0352(11)
_cell_length_c 3.8021(2)
_cell_measurement_reflns_used 29
_cell_measurement_temperature 296(2)
_cell_measurement_theta_max 15
_cell_measurement_theta_min 15
_cell_volume 642.62(7)
_computing_cell_refinement 'BRUKER KAPPA APEXII DUO DIFFRACTOMETER'
_computing_data_collection 'BRUKER KAPPA APEXII DUO DIFFRACTOMETER'
_computing_data_reduction 'BRUKER KAPPA APEXII DUO DIFFRACTOMETER'
_computing_molecular_graphics 'SIEMENS SHELXTL'
_computing_publication_material 'SIEMENS SHELXTL'
_computing_structure_refinement 'SHELXL-97 (Sheldrick, 2008)'
_computing_structure_solution 'SHELXS-97 (Sheldrick, 2008)'
_diffrn_ambient_temperature 296(2)
_diffrn_measured_fraction_theta_full 0.995
_diffrn_measured_fraction_theta_max 0.995
_diffrn_measurement_device_type 'BRUKER KAPPA APEXII DUO DIFFRACTOMETER'
_diffrn_measurement_method 'PHI & OMEGA SCAN'
_diffrn_radiation_monochromator graphite
_diffrn_radiation_source 'fine-focus sealed tube'
_diffrn_radiation_type MoK\a
_diffrn_radiation_wavelength 0.71073
_diffrn_reflns_av_R_equivalents 0.0444
_diffrn_reflns_av_sigmaI/netI 0.0295
_diffrn_reflns_limit_h_max 12
_diffrn_reflns_limit_h_min -12
_diffrn_reflns_limit_k_max 19
_diffrn_reflns_limit_k_min -19
_diffrn_reflns_limit_l_max 4
_diffrn_reflns_limit_l_min -4
_diffrn_reflns_number 3466
_diffrn_reflns_theta_full 25.24
_diffrn_reflns_theta_max 25.24
_diffrn_reflns_theta_min 2.31
_exptl_absorpt_coefficient_mu 0.111
_exptl_absorpt_correction_T_max 0.7456
_exptl_absorpt_correction_T_min 0.6405
_exptl_absorpt_correction_type multi-scan
_exptl_crystal_colour yellow
_exptl_crystal_density_diffrn 1.614
_exptl_crystal_density_method 'not measured'
_exptl_crystal_description block
_exptl_crystal_F_000 320
_exptl_crystal_size_max 0.40
_exptl_crystal_size_mid 0.30
_exptl_crystal_size_min 0.20
_refine_diff_density_max 0.253
_refine_diff_density_min -0.183
_refine_diff_density_rms 0.046
_refine_ls_extinction_method none
_refine_ls_goodness_of_fit_ref 1.080
_refine_ls_hydrogen_treatment riding
_refine_ls_matrix_type full
_refine_ls_number_parameters 58
_refine_ls_number_reflns 610
_refine_ls_number_restraints 0
_refine_ls_restrained_S_all 1.080
_refine_ls_R_factor_all 0.0457
_refine_ls_R_factor_gt 0.0365
_refine_ls_shift/su_max 0.000
_refine_ls_shift/su_mean 0.000
_refine_ls_structure_factor_coef Fsqd
_refine_ls_weighting_details 'calc w=1/[\s^2^(Fo^2^)+(0.0623P)^2^+0.1579P] where P=(Fo^2^+2Fc^2^)/3'
_refine_ls_weighting_scheme calc
_refine_ls_wR_factor_gt 0.0989
_refine_ls_wR_factor_ref 0.1093
_reflns_number_gt 494
_reflns_number_total 610
_reflns_threshold_expression >2sigma(I)
_cod_data_source_file cm102681p_si_003.cif
_cod_data_source_block 14811TAPQ
_cod_depositor_comments
;
The following automatic conversions were performed:

'_symmetry_cell_setting' value 'Monoclinic' changed to 'monoclinic'
according to /home/saulius/struct/CIF-dictionaries/cif_core.dic
dictionary named 'cif_core.dic' version 2.4.2 from 2011-04-26.

Automatic conversion script
Id: cif_fix_values 1715 2011-07-08 13:25:40Z adriana 
;
_cod_original_sg_symbol_H-M C2/m
_cod_database_code 4000924

loop_
_symmetry_equiv_pos_as_xyz
'x, y, z'
'-x, y, -z'
'x+1/2, y+1/2, z'
'-x+1/2, y+1/2, -z'
'-x, -y, -z'
'x, -y, z'
'-x+1/2, -y+1/2, -z'
'x+1/2, -y+1/2, z'

loop_
_atom_site_label
_atom_site_type_symbol
_atom_site_fract_x
_atom_site_fract_y
_atom_site_fract_z
_atom_site_U_iso_or_equiv
_atom_site_adp_type
_atom_site_occupancy
_atom_site_symmetry_multiplicity
_atom_site_calc_flag
_atom_site_refinement_flags
O1 O 0.27111(12) 0.0000 0.1164(4) 0.0513(5) Uani 1 2 d S
N1 N 0.38058(10) 0.30333(7) 0.2951(3) 0.0403(4) Uani 1 1 d .
C1 C 0.37446(16) 0.0000 0.2907(5) 0.0320(5) Uani 1 2 d S
C2 C 0.43899(11) 0.07975(7) 0.3985(3) 0.0293(4) Uani 1 1 d .
C3 C 0.38150(12) 0.15388(7) 0.3006(3) 0.0322(4) Uani 1 1 d .
H3 H 0.3029 0.1537 0.1680 0.039 Uiso 1 1 calc R
C4 C 0.44002(12) 0.23030(7) 0.3986(3) 0.0315(4) Uani 1 1 d .
C5 C 0.44042(13) 0.37165(9) 0.3980(4) 0.0450(4) Uani 1 1 d .
H5 H 0.4030 0.4226 0.3343 0.054 Uiso 1 1 calc R

loop_
_atom_site_aniso_label
_atom_site_aniso_U_11
_atom_site_aniso_U_22
_atom_site_aniso_U_33
_atom_site_aniso_U_23
_atom_site_aniso_U_13
_atom_site_aniso_U_12
O1 0.0381(8) 0.0372(8) 0.0718(10) 0.000 -0.0291(7) 0.000
N1 0.0369(7) 0.0324(7) 0.0493(8) 0.0021(5) -0.0071(5) 0.0040(5)
C1 0.0259(9) 0.0349(10) 0.0336(9) 0.000 -0.0053(7) 0.000
C2 0.0245(8) 0.0334(8) 0.0291(7) 0.0006(5) -0.0019(5) 0.0007(4)
C3 0.0245(7) 0.0359(8) 0.0346(8) -0.0001(5) -0.0050(5) 0.0008(4)
C4 0.0289(7) 0.0322(7) 0.0325(7) 0.0011(5) -0.0012(5) 0.0024(5)
C5 0.0448(9) 0.0299(7) 0.0579(9) 0.0016(6) -0.0070(7) 0.0024(6)

loop_
_atom_type_symbol
_atom_type_description
_atom_type_scat_dispersion_real
_atom_type_scat_dispersion_imag
_atom_type_scat_source
C C 0.0033 0.0016 'International Tables Vol C Tables 4.2.6.8 and 6.1.1.4'
H H 0.0000 0.0000 'International Tables Vol C Tables 4.2.6.8 and 6.1.1.4'
N N 0.0061 0.0033 'International Tables Vol C Tables 4.2.6.8 and 6.1.1.4'
O O 0.0106 0.0060 'International Tables Vol C Tables 4.2.6.8 and 6.1.1.4'

loop_
_geom_angle_atom_site_label_1
_geom_angle_atom_site_label_2
_geom_angle_atom_site_label_3
_geom_angle
_geom_angle_site_symmetry_1
_geom_angle_site_symmetry_3
C5 N1 C4 115.79(12) . .
O1 C1 C2 120.78(7) . .
O1 C1 C2 120.78(7) . 6
C2 C1 C2 118.43(14) . 6
C3 C2 C2 119.83(7) . 2_656
C3 C2 C1 119.38(12) . .
C2 C2 C1 120.79(7) 2_656 .
C2 C3 C4 120.74(12) . .
N1 C4 C3 119.37(11) . .
N1 C4 C4 121.20(7) . 2_656
C3 C4 C4 119.43(7) . 2_656
N1 C5 C5 123.00(7) . 2_656

loop_
_geom_bond_atom_site_label_1
_geom_bond_atom_site_label_2
_geom_bond_distance
_geom_bond_site_symmetry_2
O1 C1 1.223(2) .
N1 C5 1.3063(16) .
N1 C4 1.3690(15) .
C1 C2 1.4885(14) .
C1 C2 1.4885(14) 6
C2 C3 1.3704(16) .
C2 C2 1.439(2) 2_656
C3 C4 1.4069(17) .
C4 C4 1.420(2) 2_656
C5 C5 1.415(3) 2_656
